data_7155429
loop_
_publ_author_name
'Icelo-\'Avila, Estefan\'ia'
'Amador-S\'anchez, Yoarhy A'
'Polindara-Garc\'ia, Luis A'
'Miranda, Luis D.'

_publ_section_title
;
 Synthesis of 6-methyl-3,4-dihydropyrazinones using an Ugi 4-CR/allenamide
 cycloisomerization protocol.
;
_journal_issue 2
_journal_name_full 'Organic &amp; biomolecular chemistry'
_journal_page_first 360
_journal_page_last 372
_journal_paper_doi 10.1039/c6ob02266a
_journal_volume 15
_journal_year 2017
_chemical_formula_sum 'C21 H20 N2 O2'
_chemical_formula_weight 332.39
_chemical_melting_point 201.5(15)
_chemical_name_systematic 2-(2,6-Dimethylphenyl)-1,4-dimethylpyrazino[2,1-a]isoindole-3,6(2H,4H)-dione
_space_group_crystal_system monoclinic
_space_group_IT_number 14
_space_group_name_Hall '-P 2yn'
_space_group_name_H-M_alt 'P 1 21/n 1'
_symmetry_space_group_name_Hall '-P 2yn'
_symmetry_space_group_name_H-M 'P 1 21/n 1'
_atom_sites_solution_hydrogens geom
_audit_creation_method SHELXL-2014/7
_audit_update_record
;
2016-07-26 deposited with the CCDC.
2016-11-24 downloaded from the CCDC.
;
_cell_angle_alpha 90
_cell_angle_beta 108.859(2)
_cell_angle_gamma 90
_cell_formula_units_Z 4
_cell_length_a 8.2348(7)
_cell_length_b 26.914(2)
_cell_length_c 8.2642(7)
_cell_measurement_reflns_used 9965
_cell_measurement_temperature 298(2)
_cell_measurement_theta_max 25.28
_cell_measurement_theta_min 2.60
_cell_volume 1733.3(2)
_computing_cell_refinement 'APEX2 V2012 (Bruker, 2012)'
_computing_data_collection 'APEX2 V2012 (Bruker, 2012)'
_computing_data_reduction 'SAINT V8.27B  (Bruker, 2012)'
_computing_molecular_graphics 'SHELXL-2014/7 (Sheldrick, 2014)'
_computing_publication_material 'SHELXL-2014/7 (Sheldrick, 2014)'
_computing_structure_refinement 'SHELXL-2014/7 (Sheldrick, 2014)'
_computing_structure_solution 'SHELXS-2014/7 (Sheldrick, 2014)'
_diffrn_ambient_temperature 298(2)
_diffrn_detector_area_resol_mean 0.83
_diffrn_measured_fraction_theta_full 1.000
_diffrn_measured_fraction_theta_max 0.997
_diffrn_measurement_device_type 'Bruker APEX2 CCD area detector'
_diffrn_measurement_method '\f and \w scans'
_diffrn_radiation_type MoK\a
_diffrn_radiation_wavelength 0.71073
_diffrn_reflns_av_R_equivalents 0.0826
_diffrn_reflns_av_unetI/netI 0.0416
_diffrn_reflns_Laue_measured_fraction_full 1.000
_diffrn_reflns_Laue_measured_fraction_max 0.997
_diffrn_reflns_limit_h_max 9
_diffrn_reflns_limit_h_min -9
_diffrn_reflns_limit_k_max 31
_diffrn_reflns_limit_k_min -32
_diffrn_reflns_limit_l_max 9
_diffrn_reflns_limit_l_min -9
_diffrn_reflns_number 19869
_diffrn_reflns_point_group_measured_fraction_full 1.000
_diffrn_reflns_point_group_measured_fraction_max 0.997
_diffrn_reflns_theta_full 25.242
_diffrn_reflns_theta_max 25.319
_diffrn_reflns_theta_min 2.712
_exptl_absorpt_coefficient_mu 0.083
_exptl_absorpt_correction_type none
_exptl_crystal_colour yellow
_exptl_crystal_density_diffrn 1.274
_exptl_crystal_description Prism
_exptl_crystal_F_000 704
_exptl_crystal_recrystallization_method 'Liquid-Liquid Difussion: Dichlormethane-Acetone'
_exptl_crystal_size_max 0.360
_exptl_crystal_size_mid 0.280
_exptl_crystal_size_min 0.200
_refine_diff_density_max 0.250
_refine_diff_density_min -0.209
_refine_diff_density_rms 0.059
_refine_ls_extinction_coef 0.018(3)
_refine_ls_extinction_expression Fc^*^=kFc[1+0.001xFc^2^\l^3^/sin(2\q)]^-1/4^
_refine_ls_extinction_method 'SHELXL-2014/7 (Sheldrick 2014'
_refine_ls_goodness_of_fit_ref 1.070
_refine_ls_hydrogen_treatment constr
_refine_ls_matrix_type full
_refine_ls_number_parameters 231
_refine_ls_number_reflns 3138
_refine_ls_number_restraints 0
_refine_ls_restrained_S_all 1.070
_refine_ls_R_factor_all 0.0664
_refine_ls_R_factor_gt 0.0532
_refine_ls_shift/su_max 0.000
_refine_ls_shift/su_mean 0.000
_refine_ls_structure_factor_coef Fsqd
_refine_ls_weighting_details 'w=1/[\s^2^(Fo^2^)+(0.0924P)^2^] where P=(Fo^2^+2Fc^2^)/3'
_refine_ls_weighting_scheme calc
_refine_ls_wR_factor_gt 0.1406
_refine_ls_wR_factor_ref 0.1508
_reflns_Friedel_coverage 0.000
_reflns_number_gt 2384
_reflns_number_total 3138
_reflns_threshold_expression 'I > 2\s(I)'
_cod_data_source_file c6ob02266a2.cif
_cod_data_source_block 364mgl15
_cod_depositor_comments
;
The following automatic conversions were performed:

'_chemical_melting_point' value '200-203' was changed to '201.5(15)'
- the average value was taken and precision was estimated.

Automatic conversion script
Id: cif_fix_values 4268 2015-11-12 08:31:59Z antanas 
;
_cod_original_cell_volume 1733.3(3)
_cod_database_code 7155429
_shelx_shelxl_version_number 2014/7
_shelx_space_group_comment
; 
The symmetry employed for this shelxl refinement is uniquely defined 
by the following loop, which should always be used as a source of 
symmetry information in preference to the above space-group names. 
They are only intended as comments. 
;
_shelx_estimated_absorpt_t_min 0.971
_shelx_estimated_absorpt_t_max 0.984

loop_
_space_group_symop_operation_xyz
'x, y, z'
'-x+1/2, y+1/2, -z+1/2'
'-x, -y, -z'
'x-1/2, -y-1/2, z-1/2'

loop_
_atom_site_label
_atom_site_type_symbol
_atom_site_fract_x
_atom_site_fract_y
_atom_site_fract_z
_atom_site_U_iso_or_equiv
_atom_site_adp_type
_atom_site_occupancy
_atom_site_site_symmetry_order
_atom_site_calc_flag
_atom_site_refinement_flags_posn
_atom_site_refinement_flags_adp
O1 O 0.11643(18) 0.16164(4) -0.12434(16) 0.0613(4) Uani 1 1 d . .
O2 O 0.21100(17) -0.02738(4) -0.07469(15) 0.0560(4) Uani 1 1 d . .
N1 N 0.16505(17) 0.14123(5) 0.15337(16) 0.0407(4) Uani 1 1 d . .
C2 C 0.1579(2) 0.13052(6) -0.0114(2) 0.0417(4) Uani 1 1 d . .
C3 C 0.2163(2) 0.07967(6) -0.0466(2) 0.0390(4) Uani 1 1 d . .
H3 H 0.1433 0.0692 -0.1605 0.047 Uiso 1 1 calc R U
N4 N 0.19826(17) 0.04356(5) 0.07575(15) 0.0391(4) Uani 1 1 d . .
C5 C 0.2130(2) -0.00678(6) 0.0579(2) 0.0405(4) Uani 1 1 d . .
C5A C 0.2333(2) -0.02788(6) 0.2269(2) 0.0415(4) Uani 1 1 d . .
C6 C 0.2482(3) -0.07716(6) 0.2769(2) 0.0536(5) Uani 1 1 d . .
H6 H 0.2481 -0.1023 0.1997 0.064 Uiso 1 1 calc R U
C7 C 0.2632(3) -0.08803(7) 0.4438(3) 0.0668(6) Uani 1 1 d . .
H7 H 0.2747 -0.1209 0.4806 0.080 Uiso 1 1 calc R U
C8 C 0.2611(3) -0.05058(7) 0.5567(3) 0.0686(6) Uani 1 1 d . .
H8 H 0.2702 -0.0587 0.6686 0.082 Uiso 1 1 calc R U
C9 C 0.2460(3) -0.00126(7) 0.5078(2) 0.0585(6) Uani 1 1 d . .
H9 H 0.2434 0.0236 0.5852 0.070 Uiso 1 1 calc R U
C9A C 0.2348(2) 0.01055(6) 0.3407(2) 0.0419(4) Uani 1 1 d . .
C9B C 0.2148(2) 0.05712(6) 0.24536(19) 0.0381(4) Uani 1 1 d . .
C10 C 0.2031(2) 0.10471(6) 0.2861(2) 0.0405(4) Uani 1 1 d . .
C11 C 0.4000(2) 0.08263(7) -0.0483(3) 0.0607(5) Uani 1 1 d . .
H11A H 0.4743 0.0921 0.0631 0.091 Uiso 1 1 calc R U
H11B H 0.4073 0.1069 -0.1308 0.091 Uiso 1 1 calc R U
H11C H 0.4345 0.0508 -0.0780 0.091 Uiso 1 1 calc R U
C12 C 0.2282(3) 0.12269(7) 0.4629(2) 0.0651(6) Uani 1 1 d . .
H12A H 0.1185 0.1271 0.4785 0.098 Uiso 1 1 calc R U
H12B H 0.2883 0.1538 0.4804 0.098 Uiso 1 1 calc R U
H12C H 0.2941 0.0987 0.5437 0.098 Uiso 1 1 calc R U
C13 C 0.1222(2) 0.19147(5) 0.1882(2) 0.0404(4) Uani 1 1 d . .
C14 C 0.2482(2) 0.22816(6) 0.2157(2) 0.0482(5) Uani 1 1 d . .
C15 C 0.2037(3) 0.27619(6) 0.2451(3) 0.0593(5) Uani 1 1 d . .
H15 H 0.2841 0.3016 0.2620 0.071 Uiso 1 1 calc R U
C16 C 0.0418(3) 0.28662(7) 0.2492(3) 0.0661(6) Uani 1 1 d . .
H16 H 0.0139 0.3190 0.2696 0.079 Uiso 1 1 calc R U
C17 C -0.0788(3) 0.25000(7) 0.2239(3) 0.0598(5) Uani 1 1 d . .
H17 H -0.1874 0.2578 0.2281 0.072 Uiso 1 1 calc R U
C18 C -0.0421(2) 0.20120(6) 0.1920(2) 0.0456(4) Uani 1 1 d . .
C19 C 0.4261(3) 0.21685(8) 0.2146(3) 0.0739(7) Uani 1 1 d . .
H19A H 0.4246 0.2126 0.0988 0.111 Uiso 1 1 calc R U
H19B H 0.4664 0.1869 0.2778 0.111 Uiso 1 1 calc R U
H19C H 0.5011 0.2438 0.2663 0.111 Uiso 1 1 calc R U
C20 C -0.1743(3) 0.16106(7) 0.1664(3) 0.0627(6) Uani 1 1 d . .
H20A H -0.1736 0.1487 0.2757 0.094 Uiso 1 1 calc R U
H20B H -0.1483 0.1344 0.1015 0.094 Uiso 1 1 calc R U
H20C H -0.2856 0.1743 0.1058 0.094 Uiso 1 1 calc R U

loop_
_atom_site_aniso_label
_atom_site_aniso_U_11
_atom_site_aniso_U_22
_atom_site_aniso_U_33
_atom_site_aniso_U_23
_atom_site_aniso_U_13
_atom_site_aniso_U_12
O1 0.0877(10) 0.0470(8) 0.0504(8) 0.0111(6) 0.0238(7) 0.0158(7)
O2 0.0759(9) 0.0483(8) 0.0487(8) -0.0116(6) 0.0269(6) 0.0068(6)
N1 0.0497(9) 0.0316(7) 0.0412(8) -0.0030(6) 0.0152(6) 0.0037(6)
C2 0.0439(10) 0.0408(10) 0.0412(9) 0.0033(7) 0.0148(7) 0.0049(7)
C3 0.0453(10) 0.0389(9) 0.0352(8) 0.0000(7) 0.0162(7) 0.0039(7)
N4 0.0485(8) 0.0352(7) 0.0379(7) -0.0023(5) 0.0200(6) 0.0020(6)
C5 0.0429(10) 0.0369(9) 0.0442(9) -0.0043(7) 0.0177(7) 0.0030(7)
C5A 0.0434(10) 0.0363(9) 0.0468(10) -0.0020(7) 0.0175(7) 0.0027(7)
C6 0.0702(13) 0.0367(10) 0.0587(11) -0.0013(8) 0.0273(9) 0.0051(9)
C7 0.0977(17) 0.0406(11) 0.0683(13) 0.0126(9) 0.0352(12) 0.0111(10)
C8 0.1061(18) 0.0529(12) 0.0517(11) 0.0110(9) 0.0320(11) 0.0079(11)
C9 0.0895(16) 0.0459(11) 0.0438(10) -0.0007(8) 0.0267(10) 0.0068(9)
C9A 0.0469(10) 0.0371(9) 0.0431(9) -0.0011(7) 0.0164(7) 0.0030(7)
C9B 0.0443(10) 0.0366(9) 0.0363(8) -0.0026(6) 0.0169(7) 0.0020(7)
C10 0.0483(10) 0.0351(9) 0.0379(9) -0.0019(7) 0.0133(7) 0.0011(7)
C11 0.0571(12) 0.0621(12) 0.0724(13) 0.0080(10) 0.0340(10) 0.0046(10)
C12 0.0990(17) 0.0471(11) 0.0442(11) -0.0061(8) 0.0161(10) 0.0070(10)
C13 0.0478(10) 0.0308(8) 0.0429(9) 0.0000(7) 0.0149(7) 0.0047(7)
C14 0.0486(11) 0.0403(10) 0.0561(10) -0.0026(8) 0.0177(8) -0.0023(8)
C15 0.0674(14) 0.0345(10) 0.0716(13) -0.0058(9) 0.0163(10) -0.0062(9)
C16 0.0772(16) 0.0376(10) 0.0754(14) -0.0108(9) 0.0135(11) 0.0139(10)
C17 0.0547(12) 0.0546(12) 0.0699(13) -0.0087(9) 0.0196(9) 0.0148(10)
C18 0.0461(11) 0.0431(10) 0.0487(10) -0.0031(7) 0.0168(8) 0.0030(8)
C19 0.0545(13) 0.0652(14) 0.1050(18) -0.0144(12) 0.0301(12) -0.0105(10)
C20 0.0538(12) 0.0635(13) 0.0759(14) -0.0055(10) 0.0281(10) -0.0050(9)

loop_
_atom_type_symbol
_atom_type_description
_atom_type_scat_dispersion_real
_atom_type_scat_dispersion_imag
_atom_type_scat_source
C C 0.0033 0.0016 'International Tables Vol C Tables 4.2.6.8 and 6.1.1.4'
H H 0.0000 0.0000 'International Tables Vol C Tables 4.2.6.8 and 6.1.1.4'
N N 0.0061 0.0033 'International Tables Vol C Tables 4.2.6.8 and 6.1.1.4'
O O 0.0106 0.0060 'International Tables Vol C Tables 4.2.6.8 and 6.1.1.4'

loop_
_geom_angle_atom_site_label_1
_geom_angle_atom_site_label_2
_geom_angle_atom_site_label_3
_geom_angle
C2 N1 C10 122.99(13)
C2 N1 C13 117.19(13)
C10 N1 C13 119.73(13)
O1 C2 N1 121.79(15)
O1 C2 C3 120.22(15)
N1 C2 C3 117.83(13)
N4 C3 C2 111.30(12)
N4 C3 C11 111.70(13)
C2 C3 C11 109.55(14)
N4 C3 H3 108.1
C2 C3 H3 108.1
C11 C3 H3 108.1
C5 N4 C9B 112.24(13)
C5 N4 C3 123.78(12)
C9B N4 C3 121.51(13)
O2 C5 N4 124.59(15)
O2 C5 C5A 129.93(15)
N4 C5 C5A 105.47(12)
C6 C5A C9A 121.94(15)
C6 C5A C5 128.89(15)
C9A C5A C5 109.17(14)
C7 C6 C5A 118.29(16)
C7 C6 H6 120.9
C5A C6 H6 120.9
C6 C7 C8 120.44(17)
C6 C7 H7 119.8
C8 C7 H7 119.8
C7 C8 C9 121.67(18)
C7 C8 H8 119.2
C9 C8 H8 119.2
C8 C9 C9A 118.73(17)
C8 C9 H9 120.6
C9A C9 H9 120.6
C9 C9A C5A 118.90(15)
C9 C9A C9B 133.72(15)
C5A C9A C9B 107.31(14)
C10 C9B N4 120.41(14)
C10 C9B C9A 133.76(15)
N4 C9B C9A 105.76(13)
C9B C10 N1 118.79(14)
C9B C10 C12 124.08(15)
N1 C10 C12 117.12(14)
C3 C11 H11A 109.5
C3 C11 H11B 109.5
H11A C11 H11B 109.5
C3 C11 H11C 109.5
H11A C11 H11C 109.5
H11B C11 H11C 109.5
C10 C12 H12A 109.5
C10 C12 H12B 109.5
H12A C12 H12B 109.5
C10 C12 H12C 109.5
H12A C12 H12C 109.5
H12B C12 H12C 109.5
C18 C13 C14 122.74(14)
C18 C13 N1 118.81(14)
C14 C13 N1 118.45(15)
C15 C14 C13 117.63(16)
C15 C14 C19 120.28(17)
C13 C14 C19 122.09(15)
C16 C15 C14 120.54(17)
C16 C15 H15 119.7
C14 C15 H15 119.7
C17 C16 C15 120.80(17)
C17 C16 H16 119.6
C15 C16 H16 119.6
C16 C17 C18 121.18(18)
C16 C17 H17 119.4
C18 C17 H17 119.4
C13 C18 C17 117.09(16)
C13 C18 C20 121.96(15)
C17 C18 C20 120.93(17)
C14 C19 H19A 109.5
C14 C19 H19B 109.5
H19A C19 H19B 109.5
C14 C19 H19C 109.5
H19A C19 H19C 109.5
H19B C19 H19C 109.5
C18 C20 H20A 109.5
C18 C20 H20B 109.5
H20A C20 H20B 109.5
C18 C20 H20C 109.5
H20A C20 H20C 109.5
H20B C20 H20C 109.5

loop_
_geom_bond_atom_site_label_1
_geom_bond_atom_site_label_2
_geom_bond_distance
O1 C2 1.2178(19)
O2 C5 1.2232(19)
N1 C2 1.374(2)
N1 C10 1.430(2)
N1 C13 1.4495(19)
C2 C3 1.510(2)
C3 N4 1.4446(19)
C3 C11 1.519(2)
C3 H3 0.9800
N4 C5 1.373(2)
N4 C9B 1.4118(19)
C5 C5A 1.466(2)
C5A C6 1.383(2)
C5A C9A 1.395(2)
C6 C7 1.376(2)
C6 H6 0.9300
C7 C8 1.377(3)
C7 H7 0.9300
C8 C9 1.381(3)
C8 H8 0.9300
C9 C9A 1.391(2)
C9 H9 0.9300
C9A C9B 1.461(2)
C9B C10 1.336(2)
C10 C12 1.489(2)
C11 H11A 0.9600
C11 H11B 0.9600
C11 H11C 0.9600
C12 H12A 0.9600
C12 H12B 0.9600
C12 H12C 0.9600
C13 C18 1.388(2)
C13 C14 1.396(2)
C14 C15 1.386(2)
C14 C19 1.499(3)
C15 C16 1.374(3)
C15 H15 0.9300
C16 C17 1.366(3)
C16 H16 0.9300
C17 C18 1.392(2)
C17 H17 0.9300
C18 C20 1.499(2)
C19 H19A 0.9600
C19 H19B 0.9600
C19 H19C 0.9600
C20 H20A 0.9600
C20 H20B 0.9600
C20 H20C 0.9600

loop_
_geom_torsion_atom_site_label_1
_geom_torsion_atom_site_label_2
_geom_torsion_atom_site_label_3
_geom_torsion_atom_site_label_4
_geom_torsion
C10 N1 C2 O1 176.08(16)
C13 N1 C2 O1 -0.4(2)
C10 N1 C2 C3 -8.5(2)
C13 N1 C2 C3 174.98(14)
O1 C2 C3 N4 -158.61(15)
N1 C2 C3 N4 25.9(2)
O1 C2 C3 C11 77.4(2)
N1 C2 C3 C11 -98.10(17)
C2 C3 N4 C5 168.25(14)
C11 C3 N4 C5 -68.9(2)
C2 C3 N4 C9B -30.96(19)
C11 C3 N4 C9B 91.84(17)
C9B N4 C5 O2 -176.54(15)
C3 N4 C5 O2 -14.2(2)
C9B N4 C5 C5A 2.52(17)
C3 N4 C5 C5A 164.87(14)
O2 C5 C5A C6 -3.1(3)
N4 C5 C5A C6 177.93(17)
O2 C5 C5A C9A 177.36(17)
N4 C5 C5A C9A -1.63(18)
C9A C5A C6 C7 0.7(3)
C5 C5A C6 C7 -178.86(17)
C5A C6 C7 C8 0.8(3)
C6 C7 C8 C9 -0.7(4)
C7 C8 C9 C9A -0.8(3)
C8 C9 C9A C5A 2.2(3)
C8 C9 C9A C9B 178.55(19)
C6 C5A C9A C9 -2.1(3)
C5 C5A C9A C9 177.46(15)
C6 C5A C9A C9B -179.40(16)
C5 C5A C9A C9B 0.20(19)
C5 N4 C9B C10 -179.70(15)
C3 N4 C9B C10 17.5(2)
C5 N4 C9B C9A -2.42(17)
C3 N4 C9B C9A -165.23(13)
C9 C9A C9B C10 1.3(4)
C5A C9A C9B C10 178.02(18)
C9 C9A C9B N4 -175.41(18)
C5A C9A C9B N4 1.27(18)
N4 C9B C10 N1 3.1(2)
C9A C9B C10 N1 -173.26(16)
N4 C9B C10 C12 -176.53(15)
C9A C9B C10 C12 7.1(3)
C2 N1 C10 C9B -7.1(2)
C13 N1 C10 C9B 169.25(15)
C2 N1 C10 C12 172.51(15)
C13 N1 C10 C12 -11.1(2)
C2 N1 C13 C18 98.22(17)
C10 N1 C13 C18 -78.38(19)
C2 N1 C13 C14 -81.48(19)
C10 N1 C13 C14 101.92(18)
C18 C13 C14 C15 -1.1(3)
N1 C13 C14 C15 178.60(15)
C18 C13 C14 C19 178.80(17)
N1 C13 C14 C19 -1.5(3)
C13 C14 C15 C16 1.0(3)
C19 C14 C15 C16 -178.86(19)
C14 C15 C16 C17 -0.3(3)
C15 C16 C17 C18 -0.5(3)
C14 C13 C18 C17 0.4(2)
N1 C13 C18 C17 -179.32(15)
C14 C13 C18 C20 -178.42(16)
N1 C13 C18 C20 1.9(2)
C16 C17 C18 C13 0.4(3)
C16 C17 C18 C20 179.24(18)
